data_4060218
loop_
_publ_author_name
'Andreas A. Danopoulos'
'Nikolaos Tsoureas'
'Joseph A. Wright'
'Mark E. Light'

_publ_section_title
;
 N-Heterocyclic Pincer Dicarbene Complexes of Iron(II): C-2 and C-5
 Metalated Carbenes on the Same Metal Center
;
_journal_name_full Organometallics
_journal_page_first 166
_journal_page_last 168
_journal_paper_doi 10.1021/om0341911
_journal_volume 23
_journal_year 2004
_chemical_formula_moiety ?
_chemical_formula_sum 'C95 H99 B2 Fe N11 O'
_chemical_formula_weight 1488.32
_chemical_name_systematic
;
 ?
;
_space_group_IT_number 15
_symmetry_cell_setting monoclinic
_symmetry_space_group_name_Hall '-C 2yc'
_symmetry_space_group_name_H-M 'C 1 2/c 1'
_atom_sites_solution_hydrogens geom
_atom_sites_solution_primary direct
_atom_sites_solution_secondary difmap
_audit_creation_method SHELXL-97
_cell_angle_alpha 90.00
_cell_angle_beta 125.329(2)
_cell_angle_gamma 90.00
_cell_formula_units_Z 8
_cell_length_a 33.2610(10)
_cell_length_b 30.9581(11)
_cell_length_c 20.0830(8)
_cell_measurement_reflns_used 36700
_cell_measurement_temperature 120(2)
_cell_measurement_theta_max 25.35
_cell_measurement_theta_min 2.91
_cell_volume 16871.2(10)
_computing_cell_refinement 'Scalepack (Otwinowski & Minor 1997)'
_computing_data_collection 'Collect (Nonius BV, 1997-2000)'
_computing_data_reduction 'Denzo a. Scalepack (Otwinowski & Minor 1997)'
_computing_molecular_graphics 'ORTEP-3 (Farrugia, 1997)'
_computing_publication_material 'PLATON (Spek, 1990)'
_computing_structure_refinement 'SHELXL-97 (Sheldrick, 1997)'
_computing_structure_solution 'SHELXS-97 (Sheldrick, 1990)'
_diffrn_ambient_temperature 120(2)
_diffrn_detector_area_resol_mean 9.091
_diffrn_measured_fraction_theta_full 0.976
_diffrn_measured_fraction_theta_max 0.976
_diffrn_measurement_device_type 'Nonius KappaCCD Area Detector'
_diffrn_measurement_method 'Phi and Omega scans to fill Ewald Sphere'
_diffrn_radiation_monochromator graphite
_diffrn_radiation_source 'Nonius FR591 rotating anode'
_diffrn_radiation_type MoK\a
_diffrn_radiation_wavelength 0.71073
_diffrn_reflns_av_R_equivalents 0.1054
_diffrn_reflns_av_sigmaI/netI 0.1417
_diffrn_reflns_limit_h_max 40
_diffrn_reflns_limit_h_min -37
_diffrn_reflns_limit_k_max 37
_diffrn_reflns_limit_k_min -26
_diffrn_reflns_limit_l_max 24
_diffrn_reflns_limit_l_min -22
_diffrn_reflns_number 43801
_diffrn_reflns_theta_full 25.37
_diffrn_reflns_theta_max 25.37
_diffrn_reflns_theta_min 2.91
_exptl_absorpt_coefficient_mu 0.233
_exptl_absorpt_correction_T_max 0.9862
_exptl_absorpt_correction_T_min 0.9771
_exptl_absorpt_correction_type none
_exptl_absorpt_process_details 'Sortav - Blessing'
_exptl_crystal_colour Red
_exptl_crystal_density_diffrn 1.172
_exptl_crystal_density_meas Multi-scan
_exptl_crystal_density_method 'not measured'
_exptl_crystal_description Plate
_exptl_crystal_F_000 6320
_exptl_crystal_size_max 0.10
_exptl_crystal_size_mid 0.09
_exptl_crystal_size_min 0.06
_refine_diff_density_max 0.926
_refine_diff_density_min -0.580
_refine_diff_density_rms 0.080
_refine_ls_extinction_method none
_refine_ls_goodness_of_fit_ref 1.023
_refine_ls_hydrogen_treatment mixed
_refine_ls_matrix_type full
_refine_ls_number_parameters 983
_refine_ls_number_reflns 15145
_refine_ls_number_restraints 6
_refine_ls_restrained_S_all 1.023
_refine_ls_R_factor_all 0.1819
_refine_ls_R_factor_gt 0.0870
_refine_ls_shift/su_max 0.020
_refine_ls_shift/su_mean 0.000
_refine_ls_structure_factor_coef Fsqd
_refine_ls_weighting_details 'calc w=1/[\s^2^(Fo^2^)+(0.1267P)^2^+16.2456P] where P=(Fo^2^+2Fc^2^)/3'
_refine_ls_weighting_scheme calc
_refine_ls_wR_factor_gt 0.2122
_refine_ls_wR_factor_ref 0.2564
_reflns_number_gt 7813
_reflns_number_total 15145
_reflns_threshold_expression >2sigma(I)
_cod_depositor_comments
;
The following automatic conversions were performed:
'_symmetry_cell_setting' value 'Monoclinic' changed to 'monoclinic'
according to '/home/saulius/struct/CIF-dictionaries/cif_core.dic'
dictionary named 'cif_core.dic' version 2.4.1 from 2010-06-29.

Automatic conversion script
Id: cif_fix_enum 1527 2010-12-29 10:47:43Z saulius 
;
_cod_original_sg_symbol_H-M C2/c
_cod_database_code 4060218

loop_
_symmetry_equiv_pos_as_xyz
'x, y, z'
'-x, y, -z+1/2'
'x+1/2, y+1/2, z'
'-x+1/2, y+1/2, -z+1/2'
'-x, -y, -z'
'x, -y, z-1/2'
'-x+1/2, -y+1/2, -z'
'x+1/2, -y+1/2, z-1/2'

loop_
_atom_site_label
_atom_site_type_symbol
_atom_site_fract_x
_atom_site_fract_y
_atom_site_fract_z
_atom_site_U_iso_or_equiv
_atom_site_adp_type
_atom_site_occupancy
_atom_site_symmetry_multiplicity
_atom_site_calc_flag
_atom_site_refinement_flags
C1 C 0.32629(16) 0.16210(14) 0.2348(3) 0.0259(11) Uani 1 1 d .
C2 C 0.31353(17) 0.16061(15) 0.1105(3) 0.0309(12) Uani 1 1 d .
H2 H 0.3204 0.1602 0.0707 0.037 Uiso 1 1 calc R
C3 C 0.26921(18) 0.16070(15) 0.0965(3) 0.0294(12) Uani 1 1 d .
H3 H 0.2383 0.1602 0.0448 0.035 Uiso 1 1 calc R
C4 C 0.24347(16) 0.16178(14) 0.1933(3) 0.0250(11) Uani 1 1 d .
C5 C 0.19305(16) 0.16203(15) 0.1427(3) 0.0278(11) Uani 1 1 d .
H5 H 0.1759 0.1627 0.0851 0.033 Uiso 1 1 calc R
C6 C 0.16813(16) 0.16129(15) 0.1785(3) 0.0291(12) Uani 1 1 d .
H6 H 0.1331 0.1610 0.1450 0.035 Uiso 1 1 calc R
C7 C 0.19344(16) 0.16093(14) 0.2631(3) 0.0278(12) Uani 1 1 d .
H7 H 0.1764 0.1606 0.2881 0.033 Uiso 1 1 calc R
C8 C 0.24375(16) 0.16103(14) 0.3087(3) 0.0250(11) Uani 1 1 d .
C9 C 0.32707(16) 0.16382(14) 0.4265(3) 0.0258(11) Uani 1 1 d .
C10 C 0.26898(17) 0.16192(15) 0.4542(3) 0.0289(11) Uani 1 1 d .
H10 H 0.2381 0.1606 0.4468 0.035 Uiso 1 1 calc R
C11 C 0.31368(17) 0.16443(16) 0.5254(3) 0.0316(12) Uani 1 1 d .
H11 H 0.3204 0.1653 0.5783 0.038 Uiso 1 1 calc R
C12 C 0.40140(16) 0.16179(16) 0.2388(3) 0.0251(11) Uani 1 1 d .
C13 C 0.42635(17) 0.12293(15) 0.2629(3) 0.0283(12) Uani 1 1 d .
C14 C 0.47738(18) 0.12488(18) 0.3105(3) 0.0354(13) Uani 1 1 d .
H14 H 0.4959 0.0988 0.3287 0.042 Uiso 1 1 calc R
C15 C 0.50153(18) 0.16352(19) 0.3317(3) 0.0378(13) Uani 1 1 d .
H15 H 0.5365 0.1640 0.3646 0.045 Uiso 1 1 calc R
C16 C 0.47566(18) 0.20171(18) 0.3058(3) 0.0353(13) Uani 1 1 d .
H16 H 0.4930 0.2283 0.3207 0.042 Uiso 1 1 calc R
C17 C 0.42451(17) 0.20196(16) 0.2580(3) 0.0297(12) Uani 1 1 d .
C18 C 0.3944(2) 0.0653(2) 0.1571(4) 0.0603(18) Uani 1 1 d .
H18A H 0.3773 0.0375 0.1392 0.090 Uiso 1 1 calc R
H18B H 0.4270 0.0624 0.1679 0.090 Uiso 1 1 calc R
H18C H 0.3752 0.0869 0.1142 0.090 Uiso 1 1 calc R
C19 C 0.4002(2) 0.07983(17) 0.2356(4) 0.0421(14) Uani 1 1 d .
H19 H 0.3664 0.0840 0.2222 0.050 Uiso 1 1 calc R
C20 C 0.4258(2) 0.04474(19) 0.3011(4) 0.0617(19) Uani 1 1 d .
H20A H 0.4071 0.0177 0.2798 0.093 Uiso 1 1 calc R
H20B H 0.4274 0.0537 0.3494 0.093 Uiso 1 1 calc R
H20C H 0.4592 0.0402 0.3160 0.093 Uiso 1 1 calc R
C21 C 0.3927(2) 0.2577(2) 0.1490(4) 0.0595(18) Uani 1 1 d .
H21A H 0.3745 0.2850 0.1285 0.089 Uiso 1 1 calc R
H21B H 0.3751 0.2353 0.1072 0.089 Uiso 1 1 calc R
H21C H 0.4258 0.2614 0.1621 0.089 Uiso 1 1 calc R
C22 C 0.39670(19) 0.24407(16) 0.2271(3) 0.0363(13) Uani 1 1 d .
H22 H 0.3626 0.2389 0.2114 0.044 Uiso 1 1 calc R
C23 C 0.4197(2) 0.27987(18) 0.2909(4) 0.0581(18) Uani 1 1 d .
H23A H 0.4002 0.3063 0.2674 0.087 Uiso 1 1 calc R
H23B H 0.4535 0.2852 0.3080 0.087 Uiso 1 1 calc R
H23C H 0.4202 0.2711 0.3382 0.087 Uiso 1 1 calc R
C24 C 0.40130(17) 0.16913(16) 0.5666(3) 0.0270(12) Uani 1 1 d .
C25 C 0.42929(18) 0.13162(17) 0.5952(3) 0.0328(13) Uani 1 1 d .
C26 C 0.48042(19) 0.1364(2) 0.6485(3) 0.0402(14) Uani 1 1 d .
H26 H 0.5008 0.1115 0.6689 0.048 Uiso 1 1 calc R
C27 C 0.50144(19) 0.17669(18) 0.6718(3) 0.0373(13) Uani 1 1 d .
H27 H 0.5363 0.1794 0.7077 0.045 Uiso 1 1 calc R
C28 C 0.47282(19) 0.21293(19) 0.6440(3) 0.0376(13) Uani 1 1 d .
H28 H 0.4880 0.2405 0.6615 0.045 Uiso 1 1 calc R
C29 C 0.42141(17) 0.21010(16) 0.5899(3) 0.0302(12) Uani 1 1 d .
C30 C 0.4334(2) 0.0547(2) 0.5572(4) 0.070(2) Uani 1 1 d .
H30A H 0.4173 0.0265 0.5449 0.104 Uiso 1 1 calc R
H30B H 0.4677 0.0522 0.6048 0.104 Uiso 1 1 calc R
H30C H 0.4325 0.0648 0.5101 0.104 Uiso 1 1 calc R
C31 C 0.40663(19) 0.08659(17) 0.5755(3) 0.0409(14) Uani 1 1 d .
H31 H 0.3721 0.0890 0.5255 0.049 Uiso 1 1 calc R
C32 C 0.4039(3) 0.0709(2) 0.6452(4) 0.067(2) Uani 1 1 d .
H32A H 0.3864 0.0924 0.6555 0.101 Uiso 1 1 calc R
H32B H 0.4373 0.0669 0.6946 0.101 Uiso 1 1 calc R
H32C H 0.3861 0.0434 0.6299 0.101 Uiso 1 1 calc R
C33 C 0.39052(19) 0.25065(17) 0.5639(3) 0.0384(13) Uani 1 1 d .
H33 H 0.3569 0.2434 0.5146 0.046 Uiso 1 1 calc R
C34 C 0.4105(2) 0.28729(18) 0.5409(4) 0.0526(16) Uani 1 1 d .
H34A H 0.3889 0.3125 0.5244 0.079 Uiso 1 1 calc R
H34B H 0.4119 0.2782 0.4955 0.079 Uiso 1 1 calc R
H34C H 0.4437 0.2949 0.5880 0.079 Uiso 1 1 calc R
C35 C 0.3848(2) 0.2655(2) 0.6309(3) 0.0533(16) Uani 1 1 d .
H35A H 0.3646 0.2917 0.6131 0.080 Uiso 1 1 calc R
H35B H 0.4173 0.2715 0.6810 0.080 Uiso 1 1 calc R
H35C H 0.3688 0.2426 0.6415 0.080 Uiso 1 1 calc R
C37 C 0.10981(16) 0.38498(16) 0.1628(3) 0.0330(13) Uani 1 1 d .
H37 H 0.1192 0.3728 0.2132 0.040 Uiso 1 1 calc R
C39 C 0.06505(17) 0.43911(16) 0.0607(3) 0.0370(14) Uani 1 1 d .
H39 H 0.0437 0.4634 0.0398 0.044 Uiso 1 1 calc R
C40 C 0.08168(17) 0.42185(16) 0.0184(3) 0.0340(13) Uani 1 1 d .
H40 H 0.0725 0.4346 -0.0315 0.041 Uiso 1 1 calc R
C41 C 0.11208(17) 0.38546(17) 0.0481(3) 0.0350(13) Uani 1 1 d .
H41 H 0.1227 0.3738 0.0170 0.042 Uiso 1 1 calc R
C42 C 0.19862(16) 0.31838(15) 0.1271(3) 0.0272(11) Uani 1 1 d .
C43 C 0.21473(17) 0.27900(16) 0.1153(3) 0.0318(12) Uani 1 1 d .
H43 H 0.2000 0.2530 0.1165 0.038 Uiso 1 1 calc R
C44 C 0.25093(17) 0.27645(17) 0.1020(3) 0.0331(12) Uani 1 1 d .
H44 H 0.2607 0.2491 0.0946 0.040 Uiso 1 1 calc R
C45 C 0.27305(18) 0.31349(17) 0.0994(3) 0.0325(12) Uani 1 1 d .
H45 H 0.2979 0.3119 0.0900 0.039 Uiso 1 1 calc R
C46 C 0.25836(17) 0.35286(17) 0.1109(3) 0.0336(12) Uani 1 1 d .
H46 H 0.2735 0.3787 0.1099 0.040 Uiso 1 1 calc R
C47 C 0.22213(16) 0.35508(16) 0.1237(3) 0.0285(12) Uani 1 1 d .
H47 H 0.2125 0.3827 0.1306 0.034 Uiso 1 1 calc R
C48 C 0.11984(16) 0.28093(15) 0.1132(3) 0.0282(12) Uani 1 1 d .
C49 C 0.10106(17) 0.26508(16) 0.0356(3) 0.0335(13) Uani 1 1 d .
H49 H 0.1133 0.2767 0.0067 0.040 Uiso 1 1 calc R
C50 C 0.06526(19) 0.23304(17) -0.0016(3) 0.0410(14) Uani 1 1 d .
H50 H 0.0545 0.2223 -0.0538 0.049 Uiso 1 1 calc R
C51 C 0.04551(19) 0.21705(17) 0.0375(4) 0.0412(14) Uani 1 1 d .
H51 H 0.0203 0.1958 0.0119 0.049 Uiso 1 1 calc R
C52 C 0.06250(18) 0.23206(16) 0.1138(4) 0.0392(14) Uani 1 1 d .
H52 H 0.0494 0.2208 0.1416 0.047 Uiso 1 1 calc R
C53 C 0.09874(16) 0.26359(16) 0.1504(3) 0.0317(12) Uani 1 1 d .
H53 H 0.1096 0.2738 0.2030 0.038 Uiso 1 1 calc R
C54 C 0.19645(16) 0.31797(16) 0.2530(3) 0.0279(12) Uani 1 1 d .
C55 C 0.21142(16) 0.27864(16) 0.2947(3) 0.0296(12) Uani 1 1 d .
H55 H 0.1972 0.2528 0.2644 0.036 Uiso 1 1 calc R
C56 C 0.24616(18) 0.27569(17) 0.3785(3) 0.0319(12) Uani 1 1 d .
H56 H 0.2550 0.2482 0.4043 0.038 Uiso 1 1 calc R
C57 C 0.26774(17) 0.31240(17) 0.4240(3) 0.0325(13) Uani 1 1 d .
H57 H 0.2919 0.3106 0.4812 0.039 Uiso 1 1 calc R
C58 C 0.25398(17) 0.35164(17) 0.3858(3) 0.0348(13) Uani 1 1 d .
H58 H 0.2684 0.3773 0.4169 0.042 Uiso 1 1 calc R
C59 C 0.21937(17) 0.35445(17) 0.3024(3) 0.0309(12) Uani 1 1 d .
H59 H 0.2108 0.3822 0.2776 0.037 Uiso 1 1 calc R
C60 C 0.45162(17) 0.16670(14) 0.4512(3) 0.0243(11) Uani 1 1 d .
C61 C 0.50499(16) 0.16910(16) 0.5030(3) 0.0320(12) Uani 1 1 d .
H61A H 0.5159 0.1924 0.4838 0.048 Uiso 1 1 calc R
H61B H 0.5188 0.1416 0.5009 0.048 Uiso 1 1 calc R
H61C H 0.5164 0.1750 0.5593 0.048 Uiso 1 1 calc R
C62 C 0.33079(15) 0.26203(16) 0.3277(3) 0.0222(11) Uani 1 1 d .
C63 C 0.32395(17) 0.30854(15) 0.3165(3) 0.0310(12) Uani 1 1 d .
H63A H 0.3015 0.3182 0.3303 0.046 Uiso 1 1 calc R
H63B H 0.3099 0.3158 0.2595 0.046 Uiso 1 1 calc R
H63C H 0.3558 0.3230 0.3522 0.046 Uiso 1 1 calc R
C64 C 0.33816(16) 0.06455(18) 0.3440(3) 0.0286(12) Uani 1 1 d .
C65 C 0.33452(18) 0.01733(15) 0.3411(3) 0.0343(13) Uani 1 1 d .
H65A H 0.3676 0.0048 0.3698 0.051 Uiso 1 1 calc R
H65B H 0.3148 0.0077 0.2841 0.051 Uiso 1 1 calc R
H65C H 0.3188 0.0079 0.3675 0.051 Uiso 1 1 calc R
C126 C 0.13080(19) 0.04244(16) 0.1657(3) 0.0376(14) Uani 1 1 d .
C127 C 0.10591(19) 0.05832(18) 0.0859(4) 0.0464(15) Uani 1 1 d .
H127 H 0.1146 0.0477 0.0514 0.056 Uiso 1 1 calc R
C128 C 0.0685(2) 0.08948(19) 0.0553(4) 0.0555(18) Uani 1 1 d .
H128 H 0.0526 0.0997 0.0010 0.067 Uiso 1 1 calc R
C129 C 0.0548(2) 0.10502(18) 0.1023(4) 0.0480(16) Uani 1 1 d .
H129 H 0.0294 0.1260 0.0816 0.058 Uiso 1 1 calc R
C130 C 0.0782(2) 0.08998(19) 0.1802(4) 0.0520(16) Uani 1 1 d .
H130 H 0.0691 0.1007 0.2141 0.062 Uiso 1 1 calc R
C131 C 0.11520(19) 0.05912(18) 0.2104(4) 0.0451(15) Uani 1 1 d .
H131 H 0.1305 0.0491 0.2646 0.054 Uiso 1 1 calc R
C132 C 0.20460(18) 0.00525(17) 0.1642(3) 0.0370(13) Uani 1 1 d .
C133 C 0.22637(19) -0.03091(18) 0.1550(3) 0.0418(14) Uani 1 1 d .
H133 H 0.2172 -0.0588 0.1615 0.050 Uiso 1 1 calc R
C134 C 0.2601(2) -0.02811(19) 0.1370(4) 0.0494(16) Uani 1 1 d .
H134 H 0.2742 -0.0537 0.1327 0.059 Uiso 1 1 calc R
C135 C 0.2738(2) 0.0114(2) 0.1252(4) 0.0519(16) Uani 1 1 d .
H135 H 0.2966 0.0133 0.1114 0.062 Uiso 1 1 calc R
C136 C 0.2538(2) 0.04831(19) 0.1338(3) 0.0492(16) Uani 1 1 d .
H136 H 0.2634 0.0759 0.1269 0.059 Uiso 1 1 calc R
C137 C 0.22000(19) 0.04505(18) 0.1523(3) 0.0447(15) Uani 1 1 d .
H137 H 0.2065 0.0708 0.1574 0.054 Uiso 1 1 calc R
C138 C 0.13764(18) -0.04099(16) 0.1704(3) 0.0373(13) Uani 1 1 d .
C139 C 0.1141(2) -0.05814(19) 0.0918(4) 0.0520(16) Uani 1 1 d .
H139 H 0.1203 -0.0452 0.0557 0.062 Uiso 1 1 calc R
C140 C 0.0825(2) -0.0928(2) 0.0641(4) 0.0608(19) Uani 1 1 d .
H140 H 0.0677 -0.1031 0.0101 0.073 Uiso 1 1 calc R
C141 C 0.07215(19) -0.11261(19) 0.1128(4) 0.0485(16) Uani 1 1 d .
H141 H 0.0501 -0.1364 0.0933 0.058 Uiso 1 1 calc R
C142 C 0.0943(2) -0.09753(19) 0.1907(4) 0.0532(16) Uani 1 1 d .
H142 H 0.0879 -0.1112 0.2261 0.064 Uiso 1 1 calc R
C143 C 0.12587(19) -0.06236(17) 0.2181(4) 0.0421(14) Uani 1 1 d .
H143 H 0.1402 -0.0523 0.2721 0.050 Uiso 1 1 calc R
C167 C 0.21192(17) 0.00530(16) 0.2974(3) 0.0319(12) Uani 1 1 d .
C168 C 0.23669(18) -0.03149(16) 0.3439(3) 0.0330(12) Uani 1 1 d .
H168 H 0.2266 -0.0588 0.3176 0.040 Uiso 1 1 calc R
C169 C 0.22930(18) 0.04405(17) 0.3414(3) 0.0365(13) Uani 1 1 d .
H169 H 0.2142 0.0703 0.3134 0.044 Uiso 1 1 calc R
C170 C 0.2671(2) 0.04594(18) 0.4228(4) 0.0424(14) Uani 1 1 d .
H170 H 0.2774 0.0731 0.4496 0.051 Uiso 1 1 calc R
C171 C 0.2900(2) 0.00935(18) 0.4655(3) 0.0424(14) Uani 1 1 d .
H171 H 0.3159 0.0108 0.5221 0.051 Uiso 1 1 calc R
C172 C 0.27493(19) -0.03030(18) 0.4255(3) 0.0386(13) Uani 1 1 d .
H172 H 0.2908 -0.0562 0.4542 0.046 Uiso 1 1 calc R
C366 C 0.12738(16) 0.36562(15) 0.1214(3) 0.0270(12) Uani 1 1 d .
C388 C 0.07960(17) 0.42081(16) 0.1345(3) 0.0320(13) Uani 1 1 d .
H388 H 0.0689 0.4328 0.1652 0.038 Uiso 1 1 calc R
C505 C 0.1645(4) 0.0456(10) 0.4302(8) 0.286(14) Uani 1 1 d .
H50A H 0.1742 0.0341 0.3961 0.429 Uiso 1 1 calc R
H50B H 0.1357 0.0296 0.4191 0.429 Uiso 1 1 calc R
H50C H 0.1918 0.0423 0.4879 0.429 Uiso 1 1 calc R
C606 C 0.1501(8) 0.0982(6) 0.4089(9) 0.199(10) Uani 1 1 d .
C903 C 0.1424(15) 0.8888(13) 0.418(2) 0.42(3) Uani 1 1 d .
C904 C 0.1583(4) 0.9506(9) 0.4360(7) 0.255(12) Uani 1 1 d .
H90A H 0.1823 0.9560 0.4945 0.383 Uiso 1 1 calc R
H90B H 0.1282 0.9672 0.4160 0.383 Uiso 1 1 calc R
H90C H 0.1723 0.9595 0.4066 0.383 Uiso 1 1 calc R
C953 C -0.0059(7) 0.0067(5) 0.8863(11) 0.194(6) Uiso 1 1 d .
B1 B 0.1603(2) 0.32079(19) 0.1533(3) 0.0283(13) Uani 1 1 d .
B3 B 0.1708(2) 0.00337(19) 0.1981(4) 0.0354(15) Uani 1 1 d .
Fe1 Fe 0.33886(2) 0.16328(2) 0.34212(4) 0.0239(2) Uani 1 1 d .
N1 N 0.34782(13) 0.16118(12) 0.1951(2) 0.0257(9) Uani 1 1 d .
N2 N 0.27687(13) 0.16166(12) 0.1715(2) 0.0248(9) Uani 1 1 d .
N3 N 0.26847(13) 0.16172(11) 0.2744(2) 0.0229(9) Uani 1 1 d .
N4 N 0.27703(13) 0.16166(12) 0.3944(2) 0.0250(9) Uani 1 1 d .
N5 N 0.34825(13) 0.16545(12) 0.5075(2) 0.0265(9) Uani 1 1 d .
N6 N 0.40960(14) 0.16553(12) 0.4103(2) 0.0246(9) Uani 1 1 d .
N7 N 0.34083(13) 0.10129(14) 0.3459(2) 0.0249(9) Uani 1 1 d .
N8 N 0.33609(13) 0.22584(13) 0.3367(2) 0.0245(9) Uani 1 1 d .
N22 N 0.1609(3) 0.1235(3) 0.3979(6) 0.107(3) Uani 1 1 d .
N25 N 0.1543(4) 0.8837(8) 0.4461(6) 0.191(10) Uani 1 1 d .
N29 N 0.0299(6) -0.0004(5) 0.8680(9) 0.256(7) Uiso 1 1 d .
O1 O 0.5000 0.3622(9) 0.2500 0.379(11) Uani 1 2 d SU
O2 O 0.0000 0.1538(7) 0.2500 0.273(9) Uani 1 2 d S
C700 C -0.0029(8) 0.0029(6) 0.9392(12) 0.272(11) Uiso 1 1 d .
H70A H -0.0005 -0.0279 0.9523 0.408 Uiso 1 1 calc R
H70B H -0.0321 0.0152 0.9330 0.408 Uiso 1 1 calc R
H70C H 0.0266 0.0179 0.9835 0.408 Uiso 1 1 calc R

loop_
_atom_site_aniso_label
_atom_site_aniso_U_11
_atom_site_aniso_U_22
_atom_site_aniso_U_33
_atom_site_aniso_U_23
_atom_site_aniso_U_13
_atom_site_aniso_U_12
C1 0.022(2) 0.015(2) 0.038(3) -0.001(2) 0.015(2) 0.000(2)
C2 0.035(3) 0.032(3) 0.021(3) -0.005(2) 0.014(2) -0.002(2)
C3 0.029(3) 0.028(3) 0.021(3) -0.001(2) 0.009(2) -0.004(2)
C4 0.022(2) 0.017(3) 0.030(3) 0.001(2) 0.011(2) -0.003(2)
C5 0.023(2) 0.024(3) 0.029(3) 0.004(2) 0.011(2) 0.002(2)
C6 0.017(2) 0.025(3) 0.036(3) 0.000(2) 0.010(2) -0.002(2)
C7 0.024(2) 0.020(3) 0.043(3) 0.001(2) 0.021(3) 0.002(2)
C8 0.023(2) 0.013(2) 0.036(3) 0.002(2) 0.015(2) 0.002(2)
C9 0.026(2) 0.015(2) 0.031(3) -0.001(2) 0.013(2) 0.000(2)
C10 0.029(3) 0.030(3) 0.035(3) -0.003(2) 0.023(3) -0.002(2)
C11 0.034(3) 0.035(3) 0.035(3) -0.004(3) 0.025(3) -0.004(2)
C12 0.021(2) 0.033(3) 0.024(3) -0.006(2) 0.014(2) -0.007(2)
C13 0.031(3) 0.028(3) 0.028(3) 0.005(2) 0.018(2) 0.008(2)
C14 0.035(3) 0.035(3) 0.034(3) 0.006(3) 0.019(3) 0.008(3)
C15 0.023(3) 0.055(4) 0.033(3) -0.003(3) 0.014(2) 0.001(3)
C16 0.028(3) 0.046(4) 0.038(3) -0.012(3) 0.023(3) -0.008(3)
C17 0.027(3) 0.035(3) 0.035(3) -0.006(2) 0.023(2) -0.005(2)
C18 0.074(4) 0.044(4) 0.082(5) -0.018(3) 0.056(4) -0.020(3)
C19 0.043(3) 0.035(3) 0.063(4) 0.002(3) 0.039(3) 0.004(3)
C20 0.065(4) 0.042(4) 0.099(5) 0.024(4) 0.059(4) 0.015(3)
C21 0.062(4) 0.057(4) 0.081(5) 0.028(4) 0.054(4) 0.023(3)
C22 0.038(3) 0.026(3) 0.055(4) -0.001(3) 0.033(3) -0.002(2)
C23 0.057(4) 0.035(4) 0.095(5) -0.016(3) 0.051(4) -0.009(3)
C24 0.025(2) 0.035(3) 0.022(3) -0.002(2) 0.014(2) -0.004(2)
C25 0.034(3) 0.037(3) 0.027(3) 0.001(2) 0.017(3) 0.004(3)
C26 0.033(3) 0.057(4) 0.026(3) 0.002(3) 0.015(3) 0.006(3)
C27 0.030(3) 0.048(4) 0.030(3) -0.003(3) 0.015(3) -0.007(3)
C28 0.039(3) 0.046(4) 0.025(3) -0.004(3) 0.017(3) -0.011(3)
C29 0.034(3) 0.034(3) 0.023(3) 0.001(2) 0.017(2) -0.001(2)
C30 0.056(4) 0.047(4) 0.065(5) -0.009(3) 0.012(4) 0.014(3)
C31 0.036(3) 0.035(3) 0.035(3) -0.001(3) 0.012(3) 0.005(3)
C32 0.081(5) 0.050(4) 0.048(4) 0.010(3) 0.024(4) -0.020(4)
C33 0.033(3) 0.039(3) 0.038(3) 0.000(3) 0.018(3) 0.004(3)
C34 0.058(4) 0.044(4) 0.045(4) 0.004(3) 0.023(3) -0.006(3)
C35 0.052(4) 0.053(4) 0.046(4) -0.005(3) 0.024(3) 0.009(3)
C37 0.025(3) 0.035(3) 0.034(3) 0.004(3) 0.014(2) -0.001(2)
C39 0.028(3) 0.023(3) 0.053(4) 0.002(3) 0.019(3) 0.001(2)
C40 0.029(3) 0.032(3) 0.034(3) 0.003(3) 0.014(3) -0.003(2)
C41 0.033(3) 0.034(3) 0.037(3) -0.008(3) 0.020(3) -0.003(3)
C42 0.024(2) 0.024(3) 0.029(3) 0.001(2) 0.013(2) 0.003(2)
C43 0.026(3) 0.028(3) 0.040(3) 0.000(2) 0.019(2) -0.001(2)
C44 0.032(3) 0.030(3) 0.037(3) 0.005(2) 0.019(3) 0.011(2)
C45 0.031(3) 0.040(3) 0.031(3) 0.005(3) 0.021(3) 0.009(3)
C46 0.027(3) 0.039(3) 0.031(3) 0.004(3) 0.015(2) 0.002(2)
C47 0.023(2) 0.029(3) 0.031(3) 0.001(2) 0.014(2) 0.002(2)
C48 0.024(2) 0.021(3) 0.037(3) 0.003(2) 0.016(2) 0.005(2)
C49 0.028(3) 0.031(3) 0.035(3) 0.003(3) 0.015(3) 0.000(2)
C50 0.035(3) 0.033(3) 0.036(3) -0.001(3) 0.010(3) -0.001(3)
C51 0.030(3) 0.026(3) 0.049(4) -0.001(3) 0.013(3) -0.005(2)
C52 0.029(3) 0.031(3) 0.053(4) 0.007(3) 0.021(3) 0.001(3)
C53 0.019(2) 0.035(3) 0.034(3) -0.001(2) 0.012(2) -0.001(2)
C54 0.022(2) 0.027(3) 0.040(3) 0.000(3) 0.021(2) 0.002(2)
C55 0.026(3) 0.024(3) 0.037(3) 0.001(2) 0.017(3) 0.002(2)
C56 0.036(3) 0.033(3) 0.033(3) 0.006(3) 0.024(3) 0.009(3)
C57 0.028(3) 0.040(3) 0.028(3) 0.006(3) 0.015(2) 0.015(3)
C58 0.029(3) 0.037(3) 0.036(3) -0.007(3) 0.017(3) 0.003(2)
C59 0.029(3) 0.029(3) 0.033(3) 0.003(2) 0.017(3) 0.005(2)
C60 0.023(3) 0.019(3) 0.026(3) -0.001(2) 0.011(2) 0.000(2)
C61 0.020(2) 0.038(3) 0.031(3) -0.002(2) 0.011(2) -0.003(2)
C62 0.019(2) 0.025(3) 0.023(3) 0.002(2) 0.013(2) 0.000(2)
C63 0.030(3) 0.025(3) 0.035(3) 0.000(2) 0.017(2) 0.001(2)
C64 0.022(2) 0.035(3) 0.028(3) -0.003(3) 0.014(2) -0.002(3)
C65 0.032(3) 0.025(3) 0.042(3) 0.002(3) 0.020(3) 0.001(2)
C126 0.040(3) 0.022(3) 0.039(3) 0.002(3) 0.016(3) -0.007(2)
C127 0.036(3) 0.037(3) 0.050(4) 0.000(3) 0.015(3) -0.002(3)
C128 0.039(3) 0.039(4) 0.051(4) 0.010(3) 0.005(3) -0.007(3)
C129 0.034(3) 0.032(3) 0.065(5) -0.006(3) 0.021(3) -0.001(3)
C130 0.036(3) 0.048(4) 0.065(5) -0.004(3) 0.025(3) 0.002(3)
C131 0.037(3) 0.041(4) 0.052(4) 0.007(3) 0.023(3) 0.004(3)
C132 0.034(3) 0.031(3) 0.030(3) 0.004(2) 0.010(3) -0.002(3)
C133 0.051(3) 0.027(3) 0.049(4) -0.009(3) 0.030(3) -0.010(3)
C134 0.068(4) 0.038(4) 0.061(4) -0.013(3) 0.049(4) -0.011(3)
C135 0.064(4) 0.049(4) 0.058(4) -0.007(3) 0.045(4) -0.017(3)
C136 0.061(4) 0.032(4) 0.054(4) -0.001(3) 0.033(3) -0.011(3)
C137 0.041(3) 0.032(3) 0.057(4) 0.004(3) 0.026(3) -0.006(3)
C138 0.030(3) 0.027(3) 0.041(4) -0.001(3) 0.012(3) 0.005(2)
C139 0.051(4) 0.047(4) 0.044(4) 0.004(3) 0.019(3) -0.018(3)
C140 0.049(4) 0.051(4) 0.044(4) -0.004(3) 0.005(3) -0.021(3)
C141 0.034(3) 0.030(3) 0.061(4) 0.004(3) 0.016(3) -0.005(3)
C142 0.049(4) 0.043(4) 0.069(5) 0.000(3) 0.035(4) -0.010(3)
C143 0.040(3) 0.033(3) 0.052(4) -0.006(3) 0.026(3) -0.009(3)
C167 0.032(3) 0.026(3) 0.042(3) -0.002(3) 0.024(3) -0.005(2)
C168 0.040(3) 0.024(3) 0.033(3) -0.002(2) 0.020(3) -0.004(2)
C169 0.027(3) 0.028(3) 0.043(4) 0.005(3) 0.014(3) 0.003(2)
C170 0.043(3) 0.027(3) 0.050(4) -0.009(3) 0.022(3) -0.007(3)
C171 0.049(3) 0.041(4) 0.033(3) -0.007(3) 0.021(3) -0.015(3)
C172 0.043(3) 0.035(3) 0.033(3) 0.006(3) 0.019(3) -0.004(3)
C366 0.021(2) 0.030(3) 0.029(3) 0.001(2) 0.013(2) -0.003(2)
C388 0.029(3) 0.026(3) 0.045(4) -0.004(3) 0.024(3) 0.003(2)
C505 0.076(8) 0.65(5) 0.102(11) -0.032(19) 0.036(8) -0.048(17)
C606 0.31(2) 0.208(18) 0.104(10) -0.048(11) 0.136(14) -0.145(17)
C903 0.59(6) 0.33(4) 0.25(3) -0.15(3) 0.19(3) -0.09(4)
C904 0.078(8) 0.62(4) 0.064(8) -0.022(16) 0.038(6) -0.008(16)
B1 0.029(3) 0.032(3) 0.024(3) 0.002(3) 0.015(3) 0.004(3)
B3 0.031(3) 0.024(3) 0.049(4) -0.003(3) 0.022(3) -0.001(3)
Fe1 0.0187(3) 0.0237(4) 0.0269(4) 0.0001(3) 0.0117(3) -0.0001(3)
N1 0.027(2) 0.022(2) 0.031(2) -0.0037(19) 0.019(2) -0.0011(18)
N2 0.021(2) 0.024(2) 0.025(2) 0.0012(19) 0.0112(18) -0.0009(18)
N3 0.024(2) 0.016(2) 0.028(2) 0.0004(18) 0.0150(19) -0.0001(17)
N4 0.023(2) 0.024(2) 0.029(2) -0.0024(19) 0.0156(19) 0.0001(18)
N5 0.030(2) 0.025(2) 0.025(2) -0.0003(19) 0.0161(19) -0.0010(19)
N6 0.025(2) 0.022(2) 0.024(2) 0.0007(18) 0.0124(19) 0.0017(18)
N7 0.021(2) 0.031(3) 0.023(2) -0.001(2) 0.0126(18) 0.000(2)
N8 0.022(2) 0.025(3) 0.027(2) -0.002(2) 0.0145(19) -0.0013(19)
N22 0.076(5) 0.134(8) 0.120(7) -0.062(6) 0.062(5) -0.031(5)
N25 0.071(5) 0.46(3) 0.039(5) -0.009(9) 0.031(4) 0.052(10)
O1 0.378(11) 0.379(11) 0.379(11) 0.000 0.219(7) 0.000
O2 0.142(11) 0.51(3) 0.160(12) 0.000 0.082(10) 0.000

loop_
_atom_type_symbol
_atom_type_description
_atom_type_scat_dispersion_real
_atom_type_scat_dispersion_imag
_atom_type_scat_source
C C 0.0033 0.0016 'International Tables Vol C Tables 4.2.6.8 and 6.1.1.4'
H H 0.0000 0.0000 'International Tables Vol C Tables 4.2.6.8 and 6.1.1.4'
B B 0.0013 0.0007 'International Tables Vol C Tables 4.2.6.8 and 6.1.1.4'
Fe Fe 0.3463 0.8444 'International Tables Vol C Tables 4.2.6.8 and 6.1.1.4'
N N 0.0061 0.0033 'International Tables Vol C Tables 4.2.6.8 and 6.1.1.4'
O O 0.0106 0.0060 'International Tables Vol C Tables 4.2.6.8 and 6.1.1.4'

loop_
_geom_angle_atom_site_label_1
_geom_angle_atom_site_label_2
_geom_angle_atom_site_label_3
_geom_angle
N1 C1 N2 102.3(4)
N1 C1 Fe1 144.2(3)
N2 C1 Fe1 113.5(3)
C3 C2 N1 106.4(4)
C2 C3 N2 106.8(4)
N3 C4 C5 122.5(4)
N3 C4 N2 109.4(4)
C5 C4 N2 128.1(4)
C4 C5 C6 117.5(5)
C5 C6 C7 121.0(4)
C8 C7 C6 117.4(4)
N3 C8 C7 122.1(4)
N3 C8 N4 110.2(4)
C7 C8 N4 127.7(4)
N5 C9 N4 102.1(4)
N5 C9 Fe1 145.3(3)
N4 C9 Fe1 112.6(3)
C11 C10 N4 106.0(4)
C10 C11 N5 107.3(4)
C13 C12 C17 123.9(4)
C13 C12 N1 118.4(4)
C17 C12 N1 117.6(4)
C12 C13 C14 116.9(5)
C12 C13 C19 122.6(4)
C14 C13 C19 120.5(4)
C15 C14 C13 121.2(5)
C14 C15 C16 120.6(5)
C15 C16 C17 121.0(5)
C16 C17 C12 116.4(5)
C16 C17 C22 120.3(4)
C12 C17 C22 123.2(4)
C13 C19 C20 113.4(5)
C13 C19 C18 109.4(4)
C20 C19 C18 110.5(5)
C17 C22 C23 113.1(4)
C17 C22 C21 109.0(4)
C23 C22 C21 111.1(5)
C29 C24 C25 123.4(4)
C29 C24 N5 118.0(4)
C25 C24 N5 118.6(4)
C24 C25 C26 117.1(5)
C24 C25 C31 123.0(4)
C26 C25 C31 119.7(5)
C27 C26 C25 120.8(5)
C28 C27 C26 120.7(5)
C27 C28 C29 121.0(5)
C24 C29 C28 117.0(5)
C24 C29 C33 123.1(4)
C28 C29 C33 119.8(5)
C30 C31 C25 112.8(5)
C30 C31 C32 111.7(5)
C25 C31 C32 109.6(4)
C29 C33 C34 113.3(4)
C29 C33 C35 110.5(4)
C34 C33 C35 110.1(5)
C388 C37 C366 123.7(5)
C40 C39 C388 119.3(5)
C39 C40 C41 120.4(5)
C366 C41 C40 122.6(5)
C47 C42 C43 114.6(4)
C47 C42 B1 122.5(4)
C43 C42 B1 122.5(4)
C44 C43 C42 122.9(5)
C43 C44 C45 120.3(5)
C44 C45 C46 118.7(5)
C47 C46 C45 120.6(5)
C46 C47 C42 122.9(5)
C49 C48 C53 115.2(5)
C49 C48 B1 121.4(4)
C53 C48 B1 123.2(4)
C50 C49 C48 123.0(5)
C51 C50 C49 119.5(5)
C52 C51 C50 119.5(5)
C51 C52 C53 120.1(5)
C52 C53 C48 122.6(5)
C55 C54 C59 114.7(5)
C55 C54 B1 122.3(4)
C59 C54 B1 122.5(4)
C56 C55 C54 122.9(5)
C57 C56 C55 120.1(5)
C58 C57 C56 119.1(5)
C57 C58 C59 120.7(5)
C58 C59 C54 122.6(5)
N6 C60 C61 178.9(5)
N8 C62 C63 179.7(5)
N7 C64 C65 179.7(9)
C131 C126 C127 114.8(5)
C131 C126 B3 123.3(5)
C127 C126 B3 121.6(5)
C126 C127 C128 122.0(6)
C129 C128 C127 120.6(6)
C128 C129 C130 118.7(6)
C129 C130 C131 120.6(6)
C126 C131 C130 123.3(6)
C133 C132 C137 114.2(5)
C133 C132 B3 124.4(5)
C137 C132 B3 120.8(5)
C134 C133 C132 123.4(5)
C133 C134 C135 120.5(6)
C134 C135 C136 118.9(6)
C137 C136 C135 120.0(5)
C136 C137 C132 123.0(5)
C143 C138 C139 113.5(5)
C143 C138 B3 124.3(5)
C139 C138 B3 121.8(5)
C140 C139 C138 123.5(6)
C141 C140 C139 120.9(6)
C140 C141 C142 118.5(6)
C141 C142 C143 120.2(6)
C142 C143 C138 123.3(6)
C168 C167 C169 114.1(5)
C168 C167 B3 122.4(4)
C169 C167 B3 123.1(5)
C172 C168 C167 123.7(5)
C170 C169 C167 123.2(5)
C171 C170 C169 120.7(5)
C170 C171 C172 119.2(5)
C168 C172 C171 119.2(5)
C41 C366 C37 114.6(5)
C41 C366 B1 122.4(4)
C37 C366 B1 122.8(4)
C37 C388 C39 119.3(5)
N22 C606 C505 141(2)
N25 C903 C904 98(6)
C700 C953 N29 131(2)
C54 B1 C42 103.5(4)
C54 B1 C366 111.9(4)
C42 B1 C366 112.2(4)
C54 B1 C48 111.8(4)
C42 B1 C48 112.1(4)
C366 B1 C48 105.6(4)
C132 B3 C126 114.3(5)
C132 B3 C167 102.5(4)
C126 B3 C167 111.8(4)
C132 B3 C138 112.4(4)
C126 B3 C138 104.6(4)
C167 B3 C138 111.5(4)
N3 Fe1 N7 90.15(15)
N3 Fe1 N6 179.36(16)
N7 Fe1 N6 90.48(15)
N3 Fe1 N8 89.22(15)
N7 Fe1 N8 179.22(18)
N6 Fe1 N8 90.15(15)
N3 Fe1 C1 79.68(17)
N7 Fe1 C1 90.33(17)
N6 Fe1 C1 100.39(17)
N8 Fe1 C1 89.10(17)
N3 Fe1 C9 80.75(18)
N7 Fe1 C9 89.62(17)
N6 Fe1 C9 99.18(17)
N8 Fe1 C9 90.74(17)
C1 Fe1 C9 160.43(19)
C1 N1 C2 112.5(4)
C1 N1 C12 121.7(4)
C2 N1 C12 125.9(4)
C3 N2 C1 112.1(4)
C3 N2 C4 131.3(4)
C1 N2 C4 116.6(4)
C4 N3 C8 119.5(4)
C4 N3 Fe1 120.8(3)
C8 N3 Fe1 119.8(3)
C10 N4 C9 112.4(4)
C10 N4 C8 131.0(4)
C9 N4 C8 116.6(4)
C9 N5 C11 112.2(4)
C9 N5 C24 121.9(4)
C11 N5 C24 125.8(4)
C60 N6 Fe1 179.5(5)
C64 N7 Fe1 174.7(4)
C62 N8 Fe1 174.4(4)

loop_
_geom_bond_atom_site_label_1
_geom_bond_atom_site_label_2
_geom_bond_distance
C1 N1 1.346(6)
C1 N2 1.379(6)
C1 Fe1 1.944(5)
C2 C3 1.332(7)
C2 N1 1.395(6)
C3 N2 1.375(6)
C4 N3 1.333(6)
C4 C5 1.369(6)
C4 N2 1.410(6)
C5 C6 1.376(7)
C6 C7 1.393(7)
C7 C8 1.366(6)
C8 N3 1.344(6)
C8 N4 1.409(6)
C9 N5 1.349(6)
C9 N4 1.396(6)
C9 Fe1 1.947(5)
C10 C11 1.342(7)
C10 N4 1.373(6)
C11 N5 1.390(6)
C12 C13 1.380(6)
C12 C17 1.394(6)
C12 N1 1.462(5)
C13 C14 1.386(6)
C13 C19 1.512(7)
C14 C15 1.365(7)
C15 C16 1.375(7)
C16 C17 1.388(6)
C17 C22 1.509(7)
C18 C19 1.541(8)
C19 C20 1.529(8)
C21 C22 1.552(7)
C22 C23 1.524(7)
C24 C29 1.383(7)
C24 C25 1.388(7)
C24 N5 1.454(6)
C25 C26 1.398(7)
C25 C31 1.524(7)
C26 C27 1.373(7)
C27 C28 1.365(7)
C28 C29 1.401(7)
C29 C33 1.511(7)
C30 C31 1.509(8)
C31 C32 1.533(8)
C33 C34 1.516(7)
C33 C35 1.535(7)
C37 C388 1.379(7)
C37 C366 1.398(7)
C39 C40 1.361(7)
C39 C388 1.386(7)
C40 C41 1.396(7)
C41 C366 1.392(7)
C42 C47 1.403(6)
C42 C43 1.406(6)
C42 B1 1.638(7)
C43 C44 1.378(6)
C44 C45 1.379(7)
C45 C46 1.381(7)
C46 C47 1.372(7)
C48 C49 1.391(7)
C48 C53 1.395(7)
C48 B1 1.652(7)
C49 C50 1.390(7)
C50 C51 1.376(7)
C51 C52 1.371(7)
C52 C53 1.386(7)
C54 C55 1.396(7)
C54 C59 1.402(7)
C54 B1 1.637(7)
C55 C56 1.388(6)
C56 C57 1.373(7)
C57 C58 1.367(7)
C58 C59 1.381(7)
C60 N6 1.141(5)
C60 C61 1.450(6)
C62 N8 1.132(5)
C62 C63 1.455(7)
C64 N7 1.140(6)
C64 C65 1.465(7)
C126 C131 1.371(7)
C126 C127 1.400(7)
C126 B3 1.630(8)
C127 C128 1.405(8)
C128 C129 1.353(8)
C129 C130 1.363(8)
C130 C131 1.390(7)
C132 C133 1.402(7)
C132 C137 1.406(7)
C132 B3 1.617(8)
C133 C134 1.365(7)
C134 C135 1.372(8)
C135 C136 1.383(8)
C136 C137 1.377(8)
C138 C143 1.394(7)
C138 C139 1.398(7)
C138 B3 1.644(8)
C139 C140 1.376(8)
C140 C141 1.356(8)
C141 C142 1.369(8)
C142 C143 1.387(7)
C167 C168 1.399(7)
C167 C169 1.401(7)
C167 B3 1.643(8)
C168 C172 1.377(7)
C169 C170 1.371(7)
C170 C171 1.358(7)
C171 C172 1.392(7)
C366 B1 1.650(7)
C505 C606 1.68(3)
C606 N22 0.939(13)
C903 N25 0.49(4)
C903 C904 1.96(5)
C953 C700 1.02(2)
C953 N29 1.45(2)
Fe1 N3 1.911(4)
Fe1 N7 1.920(4)
Fe1 N6 1.921(4)
Fe1 N8 1.939(4)
